data_4038919
loop_
_publ_author_name
'Chaudhri, Nivedita'
'Zeller, Matthias'
'Br\"uckner, Christian'

_publ_section_title
;
 Stepwise Reduction of Octaethyl-\b,\b&#x2032;-dioxochlorin Isomers:
 Access to Structurally and Electronically Diverse Hydroporphyrins
;
_journal_name_full 'The Journal of Organic Chemistry'
_journal_paper_doi 10.1021/acs.joc.0c01989
_journal_year 2020
_chemical_formula_sum 'C36 H50 N4 O2'
_chemical_formula_weight 570.80
_space_group_crystal_system monoclinic
_space_group_IT_number 14
_space_group_name_Hall '-P 2ybc'
_space_group_name_H-M_alt 'P 1 21/c 1'
_atom_sites_solution_hydrogens geom
_atom_sites_solution_primary direct
_atom_sites_solution_secondary difmap
_audit_creation_method SHELXL-2018/3
_cell_angle_alpha 90
_cell_angle_beta 95.6697(18)
_cell_angle_gamma 90
_cell_formula_units_Z 4
_cell_length_a 11.2338(5)
_cell_length_b 12.1485(5)
_cell_length_c 24.1749(10)
_cell_measurement_reflns_used 9446
_cell_measurement_temperature 150(2)
_cell_measurement_theta_max 30.5157
_cell_measurement_theta_min 2.4760
_cell_volume 3283.1(2)
_computing_cell_refinement 'SAINT V8.40A (Bruker, 2019)'
_computing_data_collection 'Apex3 v2019.1-0 (Bruker, 2019)'
_computing_data_reduction 'SAINT V8.40A (Bruker, 2019)'
_computing_structure_refinement
;  
SHELXL-2018/3 (Sheldrick, 2015, 2018), 
SHELXLE Rev1117 (H\"ubschle et al., 2011)
;
_computing_structure_solution 'SHELXS-97 (Sheldrick, 2008)'
_diffrn_ambient_temperature 150(2)
_diffrn_detector_area_resol_mean 7.4074
_diffrn_measured_fraction_theta_full 0.996
_diffrn_measured_fraction_theta_max 0.996
_diffrn_measurement_device_type
;
Bruker AXS D8 Quest diffractometer with PhotonII charge-integrating pixel 
array detector (CPAD)
;
_diffrn_measurement_method 'omega and phi scans'
_diffrn_radiation_monochromator 'Triumph curved graphite crystal'
_diffrn_radiation_type MoK\a
_diffrn_radiation_wavelength 0.71073
_diffrn_reflns_av_R_equivalents 0.0380
_diffrn_reflns_av_unetI/netI 0.0174
_diffrn_reflns_Laue_measured_fraction_full 0.996
_diffrn_reflns_Laue_measured_fraction_max 0.996
_diffrn_reflns_limit_h_max 16
_diffrn_reflns_limit_h_min -16
_diffrn_reflns_limit_k_max 17
_diffrn_reflns_limit_k_min -17
_diffrn_reflns_limit_l_max 30
_diffrn_reflns_limit_l_min -34
_diffrn_reflns_number 118903
_diffrn_reflns_point_group_measured_fraction_full 0.996
_diffrn_reflns_point_group_measured_fraction_max 0.996
_diffrn_reflns_theta_full 25.242
_diffrn_reflns_theta_max 30.558
_diffrn_reflns_theta_min 2.362
_diffrn_source 'fine focus sealed tube X-ray source'
_diffrn_source_current '30 mA'
_diffrn_source_voltage '50 kV'
_exptl_absorpt_coefficient_mu 0.072
_exptl_absorpt_correction_T_max 0.7461
_exptl_absorpt_correction_T_min 0.6869
_exptl_absorpt_correction_type multi-scan
_exptl_absorpt_process_details
;
 SADABS 2016/2: Krause, L., Herbst-Irmer, R., Sheldrick G.M. & Stalke D.,
 J. Appl. Cryst. 48 (2015) 3-10
;
_exptl_crystal_colour black
_exptl_crystal_density_diffrn 1.155
_exptl_crystal_description block
_exptl_crystal_F_000 1240
_exptl_crystal_size_max 0.440
_exptl_crystal_size_mid 0.290
_exptl_crystal_size_min 0.210
_refine_diff_density_max 0.435
_refine_diff_density_min -0.318
_refine_diff_density_rms 0.051
_refine_ls_extinction_method none
_refine_ls_goodness_of_fit_ref 1.128
_refine_ls_hydrogen_treatment constr
_refine_ls_matrix_type full
_refine_ls_number_parameters 567
_refine_ls_number_reflns 10044
_refine_ls_number_restraints 686
_refine_ls_restrained_S_all 1.109
_refine_ls_R_factor_all 0.0647
_refine_ls_R_factor_gt 0.0582
_refine_ls_shift/su_max 0.001
_refine_ls_shift/su_mean 0.000
_refine_ls_structure_factor_coef Fsqd
_refine_ls_weighting_details 'w=1/[\s^2^(Fo^2^)+(0.0589P)^2^+2.0301P] where P=(Fo^2^+2Fc^2^)/3'
_refine_ls_weighting_scheme calc
_refine_ls_wR_factor_gt 0.1541
_refine_ls_wR_factor_ref 0.1579
_reflns_Friedel_coverage 0.000
_reflns_number_gt 8875
_reflns_number_total 10044
_reflns_threshold_expression 'I > 2\s(I)'
_cod_data_source_file jo0c01989_si_003.cif
_cod_data_source_block 12-(OH)2_7-rac
_cod_original_sg_symbol_H-M 'P 21/c'
_cod_database_code 4038919
_shelx_shelxl_version_number 2018/3
_shelx_space_group_comment
;
The symmetry employed for this shelxl refinement is uniquely defined
by the following loop, which should always be used as a source of
symmetry information in preference to the above space-group names.
They are only intended as comments.
;
_shelx_estimated_absorpt_t_min 0.969
_shelx_estimated_absorpt_t_max 0.985

loop_
_space_group_symop_operation_xyz
'x, y, z'
'-x, y+1/2, -z+1/2'
'-x, -y, -z'
'x, -y-1/2, z-1/2'

loop_
_atom_site_label
_atom_site_type_symbol
_atom_site_fract_x
_atom_site_fract_y
_atom_site_fract_z
_atom_site_U_iso_or_equiv
_atom_site_adp_type
_atom_site_occupancy
_atom_site_site_symmetry_order
_atom_site_calc_flag
_atom_site_refinement_flags_posn
_atom_site_refinement_flags_adp
_atom_site_refinement_flags_occupancy
_atom_site_disorder_assembly
_atom_site_disorder_group
N1 N 0.7705(4) 0.0315(3) 0.34412(10) 0.0219(7) Uani 0.9166(15) 1 d D U P A 1
C1 C 0.85389(12) 0.00012(11) 0.38754(5) 0.0243(2) Uani 0.9166(15) 1 d D U P A 1
C2 C 0.85752(15) 0.08184(13) 0.43504(6) 0.0242(3) Uani 0.9166(15) 1 d D U P A 1
H2 H 0.921807 0.136628 0.429671 0.029 Uiso 0.9166(15) 1 calc R U P A 1
O1 O 0.88016(12) 0.03835(14) 0.48917(5) 0.0353(3) Uani 0.9166(15) 1 d D U P A 1
H1 H 0.946920 0.006608 0.492307 0.053 Uiso 0.4583(7) 1 calc R U P A 3
H1C H 0.829618 -0.010776 0.494025 0.053 Uiso 0.4583(7) 1 calc R U P A 4
C3 C 0.73617(15) 0.14106(13) 0.42367(6) 0.0217(3) Uani 0.9166(15) 1 d D U P A 1
C4 C 0.7071(2) 0.11405(18) 0.36205(7) 0.0215(4) Uani 0.9166(15) 1 d D U P A 1
C21 C 0.63911(14) 0.09151(14) 0.45707(6) 0.0267(3) Uani 0.9166(15) 1 d D U P A 1
H21A H 0.664755 0.100916 0.497157 0.032 Uiso 0.9166(15) 1 calc R U P A 1
H21B H 0.564515 0.134286 0.448629 0.032 Uiso 0.9166(15) 1 calc R U P A 1
C22 C 0.61093(17) -0.03002(15) 0.44621(7) 0.0345(4) Uani 0.9166(15) 1 d D U P A 1
H22A H 0.584996 -0.040794 0.406679 0.052 Uiso 0.9166(15) 1 calc R U P A 1
H22B H 0.546965 -0.053117 0.468451 0.052 Uiso 0.9166(15) 1 calc R U P A 1
H22C H 0.682735 -0.074124 0.456542 0.052 Uiso 0.9166(15) 1 calc R U P A 1
C23 C 0.74561(16) 0.26499(13) 0.43640(7) 0.0286(3) Uani 0.9166(15) 1 d D U P A 1
H23A H 0.664455 0.297280 0.430365 0.034 Uiso 0.9166(15) 1 calc R U P A 1
H23B H 0.773711 0.274175 0.476249 0.034 Uiso 0.9166(15) 1 calc R U P A 1
C24 C 0.8275(2) 0.33005(17) 0.40261(9) 0.0425(4) Uani 0.9166(15) 1 d D U P A 1
H24A H 0.801222 0.321726 0.362964 0.064 Uiso 0.9166(15) 1 calc R U P A 1
H24B H 0.909574 0.302589 0.410121 0.064 Uiso 0.9166(15) 1 calc R U P A 1
H24C H 0.824921 0.407998 0.412863 0.064 Uiso 0.9166(15) 1 calc R U P A 1
C5 C 0.61486(14) 0.16993(13) 0.32924(6) 0.0226(3) Uani 0.9166(15) 1 d D U P A 1
H5 H 0.571688 0.223445 0.347816 0.027 Uiso 0.9166(15) 1 calc R U P A 1
C6 C 0.58092(13) 0.15575(13) 0.27403(7) 0.0203(3) Uani 0.9166(15) 1 d D U P A 1
N2 N 0.6252(3) 0.08197(18) 0.23839(8) 0.0207(6) Uani 0.9166(15) 1 d D U P A 1
H2N H 0.676747 0.030116 0.249562 0.025 Uiso 0.9166(15) 1 calc R U P A 1
C7 C 0.48629(12) 0.22345(11) 0.24028(6) 0.0215(3) Uani 0.9166(15) 1 d D U P A 1
H7 H 0.405995 0.191097 0.244841 0.026 Uiso 0.9166(15) 1 calc R U P A 1
O2 O 0.48539(14) 0.33491(12) 0.25567(6) 0.0288(3) Uani 0.9166(15) 1 d D U P A 1
H2A H 0.423562 0.348196 0.271415 0.043 Uiso 0.9166(15) 1 calc R U P A 1
C8 C 0.51452(13) 0.20526(12) 0.17918(6) 0.0205(3) Uani 0.9166(15) 1 d D U P A 1
C9 C 0.58176(11) 0.09614(11) 0.18345(5) 0.0211(2) Uani 0.9166(15) 1 d D U P A 1
C25 C 0.59791(14) 0.29636(13) 0.16068(7) 0.0271(3) Uani 0.9166(15) 1 d D U P A 1
H25A H 0.615204 0.280312 0.122131 0.033 Uiso 0.9166(15) 1 calc R U P A 1
H25B H 0.554075 0.367125 0.159972 0.033 Uiso 0.9166(15) 1 calc R U P A 1
C26 C 0.71665(15) 0.31130(14) 0.19626(8) 0.0332(3) Uani 0.9166(15) 1 d D U P A 1
H26A H 0.759777 0.241087 0.198975 0.050 Uiso 0.9166(15) 1 calc R U P A 1
H26B H 0.701510 0.335895 0.233533 0.050 Uiso 0.9166(15) 1 calc R U P A 1
H26C H 0.764964 0.366523 0.179137 0.050 Uiso 0.9166(15) 1 calc R U P A 1
C27 C 0.39958(14) 0.20248(14) 0.13888(7) 0.0285(3) Uani 0.9166(15) 1 d D U P A 1
H27A H 0.357093 0.273282 0.141948 0.034 Uiso 0.9166(15) 1 calc R U P A 1
H27B H 0.422631 0.197215 0.100485 0.034 Uiso 0.9166(15) 1 calc R U P A 1
C28 C 0.31273(15) 0.10946(17) 0.14770(8) 0.0361(4) Uani 0.9166(15) 1 d D U P A 1
H28A H 0.244132 0.113774 0.119403 0.054 Uiso 0.9166(15) 1 calc R U P A 1
H28B H 0.284909 0.116133 0.184720 0.054 Uiso 0.9166(15) 1 calc R U P A 1
H28C H 0.353211 0.038578 0.144661 0.054 Uiso 0.9166(15) 1 calc R U P A 1
N1B N 0.777(6) 0.041(4) 0.3423(11) 0.023(3) Uani 0.0834(15) 1 d D U P A -2
C1B C 0.85389(12) 0.00012(11) 0.38754(5) 0.0243(2) Uani 0.0834(15) 1 d D U P A -2
C2B C 0.8072(16) 0.0679(13) 0.4378(6) 0.030(2) Uani 0.0834(15) 1 d D U P A -2
H2B H 0.752654 0.018823 0.456933 0.036 Uiso 0.0834(15) 1 calc R U P A -2
O1B O 0.9081(14) 0.0932(14) 0.4767(6) 0.037(3) Uani 0.0834(15) 1 d D U P A -2
H1B H 0.960789 0.124848 0.460119 0.056 Uiso 0.0834(15) 1 calc R U P A -2
C3B C 0.7346(15) 0.1656(13) 0.4144(7) 0.027(2) Uani 0.0834(15) 1 d D U P A -2
C4B C 0.710(3) 0.126(2) 0.3543(7) 0.023(2) Uani 0.0834(15) 1 d D U P A -2
C21B C 0.6155(14) 0.1888(16) 0.4402(6) 0.033(2) Uani 0.0834(15) 1 d D U P A -2
H21C H 0.572223 0.248781 0.419073 0.040 Uiso 0.0834(15) 1 calc R U P A -2
H21D H 0.564688 0.122096 0.436309 0.040 Uiso 0.0834(15) 1 calc R U P A -2
C22B C 0.633(2) 0.221(2) 0.5017(7) 0.045(4) Uani 0.0834(15) 1 d D U P A -2
H22D H 0.674684 0.161602 0.523118 0.068 Uiso 0.0834(15) 1 calc R U P A -2
H22E H 0.555377 0.234266 0.515377 0.068 Uiso 0.0834(15) 1 calc R U P A -2
H22F H 0.681597 0.288452 0.505870 0.068 Uiso 0.0834(15) 1 calc R U P A -2
C23B C 0.8028(16) 0.2763(14) 0.4179(8) 0.032(2) Uani 0.0834(15) 1 d D U P A -2
H23C H 0.747726 0.336021 0.404079 0.038 Uiso 0.0834(15) 1 calc R U P A -2
H23D H 0.830392 0.292264 0.457276 0.038 Uiso 0.0834(15) 1 calc R U P A -2
C24B C 0.910(2) 0.275(2) 0.3842(12) 0.060(5) Uani 0.0834(15) 1 d D U P A -2
H24D H 0.885340 0.300248 0.346309 0.090 Uiso 0.0834(15) 1 calc R U P A -2
H24E H 0.941082 0.199572 0.382900 0.090 Uiso 0.0834(15) 1 calc R U P A -2
H24F H 0.972308 0.323469 0.401573 0.090 Uiso 0.0834(15) 1 calc R U P A -2
C5B C 0.6474(17) 0.1983(15) 0.3153(6) 0.026(2) Uani 0.0834(15) 1 d D U P A -2
H5B H 0.634461 0.270602 0.328352 0.031 Uiso 0.0834(15) 1 calc R U P A -2
C6B C 0.6046(18) 0.1786(14) 0.2632(6) 0.024(2) Uani 0.0834(15) 1 d D U P A -2
N2B N 0.610(4) 0.0766(19) 0.2391(7) 0.017(2) Uani 0.0834(15) 1 d D U P A -2
H2NB H 0.628410 0.013303 0.255506 0.021 Uiso 0.0834(15) 1 calc R U P A -2
C7B C 0.5481(15) 0.2567(12) 0.2188(6) 0.031(2) Uani 0.0834(15) 1 d D U P A -2
H7B H 0.615966 0.290225 0.200929 0.037 Uiso 0.0834(15) 1 calc R U P A -2
O2B O 0.480(3) 0.3442(19) 0.2353(9) 0.058(5) Uani 0.0834(15) 1 d D U P A -2
H2OB H 0.414409 0.320652 0.244144 0.088 Uiso 0.0834(15) 1 calc DR U P A -2
C8B C 0.4825(13) 0.1804(13) 0.1744(6) 0.0304(19) Uani 0.0834(15) 1 d D U P A -2
C9B C 0.58176(11) 0.09614(11) 0.18345(5) 0.0211(2) Uani 0.0834(15) 1 d D U P A -2
C25B C 0.4647(16) 0.2250(16) 0.1152(6) 0.038(2) Uani 0.0834(15) 1 d D U P A -2
H25C H 0.426249 0.167609 0.090401 0.046 Uiso 0.0834(15) 1 calc R U P A -2
H25D H 0.409928 0.289001 0.114167 0.046 Uiso 0.0834(15) 1 calc R U P A -2
C26B C 0.580(2) 0.260(2) 0.0935(12) 0.064(6) Uani 0.0834(15) 1 d D U P A -2
H26D H 0.617888 0.317571 0.117453 0.096 Uiso 0.0834(15) 1 calc R U P A -2
H26E H 0.563600 0.287848 0.055557 0.096 Uiso 0.0834(15) 1 calc R U P A -2
H26F H 0.633980 0.196254 0.093492 0.096 Uiso 0.0834(15) 1 calc R U P A -2
C27B C 0.3616(15) 0.1336(18) 0.1891(9) 0.045(3) Uani 0.0834(15) 1 d D U P A -2
H27C H 0.305740 0.196206 0.191085 0.054 Uiso 0.0834(15) 1 calc R U P A -2
H27D H 0.328976 0.086371 0.157806 0.054 Uiso 0.0834(15) 1 calc R U P A -2
C28B C 0.360(3) 0.068(3) 0.2418(13) 0.083(8) Uani 0.0834(15) 1 d D U P A -2
H28D H 0.313916 0.107584 0.267791 0.124 Uiso 0.0834(15) 1 calc R U P A -2
H28E H 0.442322 0.057534 0.258720 0.124 Uiso 0.0834(15) 1 calc R U P A -2
H28F H 0.323322 -0.003946 0.233265 0.124 Uiso 0.0834(15) 1 calc R U P A -2
C10 C 0.60177(12) 0.02783(11) 0.14090(5) 0.0238(2) Uani 1 1 d . . . . .
H10 H 0.568267 0.049689 0.104961 0.029 Uiso 1 1 calc R U . A 1
C11 C 0.66738(12) -0.07317(11) 0.14388(5) 0.0219(2) Uani 1 1 d . . . . .
C12 C 0.67872(13) -0.14512(12) 0.09648(5) 0.0255(3) Uani 1 1 d . . . . .
C13 C 0.74834(13) -0.23170(12) 0.11618(5) 0.0261(3) Uani 1 1 d . . . . .
C14 C 0.77807(12) -0.21170(11) 0.17521(5) 0.0223(2) Uani 1 1 d . . . . .
C15 C 0.85393(12) -0.27654(11) 0.20980(5) 0.0235(2) Uani 1 1 d . . . . .
H15 H 0.880727 -0.342342 0.193791 0.028 Uiso 1 1 calc R U . . .
C16 C 0.89644(11) -0.25799(10) 0.26532(5) 0.0216(2) Uani 1 1 d . . . . .
C17 C 0.98130(12) -0.32149(11) 0.29932(6) 0.0245(3) Uani 1 1 d . . . . .
C18 C 1.00240(12) -0.26805(12) 0.35019(6) 0.0253(3) Uani 1 1 d . . . . .
C19 C 0.93093(12) -0.17151(11) 0.34744(5) 0.0231(2) Uani 1 1 d . . . . .
C20 C 0.92574(13) -0.09032(12) 0.38899(6) 0.0265(3) Uani 1 1 d . . . . .
H20 H 0.978595 -0.099979 0.421807 0.032 Uiso 1 1 calc R U . A 1
C29 C 0.62582(16) -0.12313(14) 0.03786(6) 0.0334(3) Uani 1 1 d . . . . .
H29A H 0.543462 -0.094616 0.038688 0.040 Uiso 1 1 calc R U . . .
H29B H 0.620834 -0.193273 0.016916 0.040 Uiso 1 1 calc R U . . .
C30 C 0.69825(19) -0.04102(17) 0.00772(7) 0.0454(4) Uani 1 1 d . . . . .
H30A H 0.659780 -0.029393 -0.029998 0.068 Uiso 1 1 calc R U . . .
H30B H 0.779268 -0.069711 0.005799 0.068 Uiso 1 1 calc R U . . .
H30C H 0.702446 0.029045 0.027911 0.068 Uiso 1 1 calc R U . . .
C31 C 0.78755(17) -0.33102(13) 0.08580(7) 0.0360(3) Uani 1 1 d . . . . .
H31A H 0.873856 -0.343743 0.096347 0.043 Uiso 1 1 calc R U . . .
H31B H 0.776514 -0.316549 0.045317 0.043 Uiso 1 1 calc R U . . .
C32 C 0.7181(2) -0.43467(15) 0.09839(9) 0.0474(4) Uani 1 1 d . . . . .
H32A H 0.633512 -0.425079 0.084926 0.071 Uiso 1 1 calc R U . . .
H32B H 0.725503 -0.447489 0.138605 0.071 Uiso 1 1 calc R U . . .
H32C H 0.750573 -0.497921 0.079710 0.071 Uiso 1 1 calc R U . . .
C33 C 1.03261(14) -0.42869(12) 0.28222(7) 0.0318(3) Uani 1 1 d . . . . .
H33A H 1.109445 -0.442285 0.304932 0.038 Uiso 1 1 calc R U . . .
H33B H 1.049062 -0.424084 0.242800 0.038 Uiso 1 1 calc R U . . .
C34 C 0.9488(2) -0.52354(15) 0.28926(12) 0.0605(7) Uani 1 1 d . . . . .
H34A H 0.874550 -0.512682 0.264978 0.091 Uiso 1 1 calc R U . . .
H34B H 0.930553 -0.527089 0.328040 0.091 Uiso 1 1 calc R U . . .
H34C H 0.986716 -0.592453 0.279347 0.091 Uiso 1 1 calc R U . . .
C35 C 1.08150(13) -0.30462(14) 0.40059(7) 0.0324(3) Uani 1 1 d . . . . .
H35A H 1.122599 -0.239605 0.418230 0.039 Uiso 1 1 calc R U . . .
H35B H 1.143488 -0.355056 0.388833 0.039 Uiso 1 1 calc R U . . .
C36 C 1.01233(18) -0.36284(19) 0.44314(8) 0.0479(5) Uani 1 1 d . . . . .
H36A H 0.972700 -0.428140 0.426136 0.072 Uiso 1 1 calc R U . . .
H36B H 0.952080 -0.312709 0.455627 0.072 Uiso 1 1 calc R U . . .
H36C H 1.067704 -0.385125 0.475051 0.072 Uiso 1 1 calc R U . . .
N3 N 0.72524(10) -0.11426(9) 0.19108(4) 0.0207(2) Uani 1 1 d . . . . .
N4 N 0.86712(10) -0.16869(9) 0.29634(4) 0.0213(2) Uani 1 1 d . . . . .
H4N H 0.815020 -0.117432 0.284937 0.026 Uiso 1 1 calc R U . . .

loop_
_atom_site_aniso_label
_atom_site_aniso_U_11
_atom_site_aniso_U_22
_atom_site_aniso_U_33
_atom_site_aniso_U_23
_atom_site_aniso_U_13
_atom_site_aniso_U_12
N1 0.0249(10) 0.0227(11) 0.0180(6) -0.0016(6) 0.0021(6) 0.0015(9)
C1 0.0284(6) 0.0251(6) 0.0189(5) -0.0021(4) 0.0000(4) 0.0015(5)
C2 0.0237(7) 0.0287(7) 0.0194(6) -0.0038(5) -0.0018(5) 0.0013(6)
O1 0.0380(7) 0.0465(8) 0.0196(5) -0.0034(5) -0.0053(5) 0.0087(6)
C3 0.0249(6) 0.0235(7) 0.0166(6) -0.0029(5) 0.0009(5) 0.0004(5)
C4 0.0239(7) 0.0229(8) 0.0176(7) -0.0015(6) 0.0015(6) 0.0003(6)
C21 0.0277(7) 0.0322(7) 0.0206(6) -0.0024(5) 0.0052(5) -0.0016(6)
C22 0.0381(9) 0.0344(8) 0.0316(8) -0.0005(6) 0.0068(6) -0.0090(7)
C23 0.0351(8) 0.0241(7) 0.0263(7) -0.0056(5) 0.0014(6) -0.0009(6)
C24 0.0554(12) 0.0303(9) 0.0423(10) -0.0001(8) 0.0072(9) -0.0113(8)
C5 0.0248(7) 0.0235(7) 0.0196(6) -0.0025(5) 0.0035(5) 0.0041(5)
C6 0.0206(7) 0.0194(7) 0.0211(6) 0.0016(5) 0.0032(5) 0.0009(5)
N2 0.0204(13) 0.0198(7) 0.0214(7) -0.0015(6) -0.0001(6) 0.0030(7)
C7 0.0218(6) 0.0199(6) 0.0227(6) 0.0003(5) 0.0023(5) 0.0043(5)
O2 0.0288(6) 0.0215(6) 0.0368(8) -0.0029(5) 0.0070(6) 0.0078(4)
C8 0.0180(6) 0.0215(6) 0.0220(6) 0.0025(5) 0.0010(5) 0.0024(5)
C9 0.0200(5) 0.0225(5) 0.0209(5) 0.0020(4) 0.0025(4) 0.0017(4)
C25 0.0285(7) 0.0230(6) 0.0305(7) 0.0074(5) 0.0055(6) 0.0020(5)
C26 0.0256(7) 0.0285(8) 0.0460(9) 0.0055(7) 0.0060(6) -0.0027(6)
C27 0.0244(7) 0.0321(8) 0.0276(7) 0.0013(6) -0.0041(5) 0.0064(6)
C28 0.0235(7) 0.0463(10) 0.0377(9) -0.0080(7) -0.0010(6) -0.0034(7)
N1B 0.026(4) 0.024(4) 0.017(4) -0.002(4) 0.000(4) -0.001(4)
C1B 0.0284(6) 0.0251(6) 0.0189(5) -0.0021(4) 0.0000(4) 0.0015(5)
C2B 0.033(4) 0.035(4) 0.020(4) -0.006(3) -0.002(4) 0.000(4)
O1B 0.048(7) 0.038(7) 0.024(6) 0.003(5) -0.005(5) 0.003(6)
C3B 0.027(3) 0.031(3) 0.022(3) 0.000(3) 0.004(3) 0.001(3)
C4B 0.029(4) 0.024(4) 0.016(4) -0.008(4) 0.004(4) 0.000(4)
C21B 0.035(4) 0.039(4) 0.026(4) -0.006(4) 0.003(4) 0.002(4)
C22B 0.049(9) 0.056(10) 0.031(8) -0.001(8) 0.007(7) 0.011(8)
C23B 0.038(5) 0.031(5) 0.028(5) 0.002(4) 0.005(5) -0.010(5)
C24B 0.070(11) 0.055(10) 0.056(10) -0.002(9) 0.010(10) -0.021(10)
C5B 0.030(4) 0.025(4) 0.024(4) -0.004(4) 0.005(4) 0.005(4)
C6B 0.028(4) 0.023(4) 0.022(4) 0.001(3) 0.000(4) 0.002(4)
N2B 0.019(4) 0.017(4) 0.017(4) 0.008(4) 0.005(4) -0.003(4)
C7B 0.033(4) 0.032(4) 0.028(4) 0.003(3) 0.003(3) 0.009(4)
O2B 0.073(9) 0.050(8) 0.051(9) 0.003(8) 0.001(9) 0.023(8)
C8B 0.029(3) 0.032(3) 0.030(3) 0.000(3) 0.005(3) 0.002(3)
C9B 0.0200(5) 0.0225(5) 0.0209(5) 0.0020(4) 0.0025(4) 0.0017(4)
C25B 0.039(5) 0.037(4) 0.038(4) -0.001(4) -0.001(4) 0.006(4)
C26B 0.072(11) 0.052(10) 0.066(11) -0.002(10) -0.002(10) 0.004(10)
C27B 0.038(5) 0.048(5) 0.048(5) -0.005(5) 0.000(5) 0.006(5)
C28B 0.066(14) 0.085(16) 0.100(17) -0.007(15) 0.017(14) 0.014(14)
C10 0.0259(6) 0.0273(6) 0.0183(5) 0.0019(5) 0.0020(4) 0.0033(5)
C11 0.0239(6) 0.0239(6) 0.0180(5) -0.0006(4) 0.0035(4) -0.0008(4)
C12 0.0318(7) 0.0268(6) 0.0181(5) -0.0028(5) 0.0029(5) -0.0018(5)
C13 0.0343(7) 0.0248(6) 0.0197(6) -0.0050(5) 0.0050(5) -0.0014(5)
C14 0.0275(6) 0.0202(5) 0.0197(5) -0.0027(4) 0.0051(4) -0.0003(5)
C15 0.0280(6) 0.0201(5) 0.0233(6) -0.0023(4) 0.0062(5) 0.0026(5)
C16 0.0231(6) 0.0194(5) 0.0229(6) -0.0005(4) 0.0049(4) 0.0030(4)
C17 0.0215(6) 0.0230(6) 0.0296(6) 0.0028(5) 0.0053(5) 0.0048(5)
C18 0.0211(6) 0.0264(6) 0.0280(6) 0.0034(5) 0.0005(5) 0.0036(5)
C19 0.0223(6) 0.0246(6) 0.0218(6) 0.0005(5) -0.0006(4) 0.0016(4)
C20 0.0289(6) 0.0275(6) 0.0219(6) -0.0010(5) -0.0037(5) 0.0024(5)
C29 0.0453(8) 0.0353(8) 0.0189(6) -0.0023(5) -0.0004(5) -0.0008(6)
C30 0.0588(11) 0.0525(11) 0.0260(7) 0.0087(7) 0.0092(7) -0.0006(9)
C31 0.0507(9) 0.0313(7) 0.0265(7) -0.0100(6) 0.0057(6) 0.0045(7)
C32 0.0624(12) 0.0298(8) 0.0481(10) -0.0114(7) -0.0037(9) -0.0020(8)
C33 0.0310(7) 0.0263(7) 0.0392(8) 0.0028(6) 0.0094(6) 0.0111(5)
C34 0.0621(13) 0.0241(8) 0.1019(19) -0.0075(10) 0.0419(13) 0.0023(8)
C35 0.0261(6) 0.0342(7) 0.0349(7) 0.0045(6) -0.0061(5) 0.0055(6)
C36 0.0455(10) 0.0579(12) 0.0373(9) 0.0172(8) -0.0108(7) -0.0072(9)
N3 0.0240(5) 0.0199(5) 0.0182(5) -0.0011(4) 0.0025(4) 0.0016(4)
N4 0.0233(5) 0.0206(5) 0.0199(5) -0.0006(4) 0.0011(4) 0.0043(4)

loop_
_atom_type_symbol
_atom_type_description
_atom_type_scat_dispersion_real
_atom_type_scat_dispersion_imag
_atom_type_scat_source
C C 0.0033 0.0016 'International Tables Vol C Tables 4.2.6.8 and 6.1.1.4'
H H 0.0000 0.0000 'International Tables Vol C Tables 4.2.6.8 and 6.1.1.4'
N N 0.0061 0.0033 'International Tables Vol C Tables 4.2.6.8 and 6.1.1.4'
O O 0.0106 0.0060 'International Tables Vol C Tables 4.2.6.8 and 6.1.1.4'

loop_
_geom_angle_atom_site_label_1
_geom_angle_atom_site_label_2
_geom_angle_atom_site_label_3
_geom_angle
_geom_angle_site_symmetry_1
_geom_angle_site_symmetry_3
_geom_angle_publ_flag
C4 N1 C1 107.70(18) . . ?
C20 C1 N1 126.47(15) . . ?
C20 C1 C2 122.52(12) . . ?
N1 C1 C2 111.01(14) . . ?
O1 C2 C1 116.51(13) . . ?
O1 C2 C3 114.54(14) . . ?
C1 C2 C3 102.33(12) . . ?
O1 C2 H2 107.7 . . ?
C1 C2 H2 107.7 . . ?
C3 C2 H2 107.7 . . ?
H1 O1 C2 109.5 . . ?
H1C O1 C2 109.5 . . ?
H1 O1 H1 0.0 . . ?
C2 O1 H1 109.5 . . ?
H1C O1 H1C 0.0 . . ?
C2 O1 H1C 109.5 . . ?
C4 C3 C23 114.14(14) . . ?
C4 C3 C21 109.40(15) . . ?
C23 C3 C21 108.41(13) . . ?
C4 C3 C2 100.01(13) . . ?
C23 C3 C2 112.26(14) . . ?
C21 C3 C2 112.52(13) . . ?
N1 C4 C5 124.50(17) . . ?
N1 C4 C3 114.22(16) . . ?
C5 C4 C3 121.18(16) . . ?
C22 C21 C3 115.65(13) . . ?
C22 C21 H21A 108.4 . . ?
C3 C21 H21A 108.4 . . ?
C22 C21 H21B 108.4 . . ?
C3 C21 H21B 108.4 . . ?
H21A C21 H21B 107.4 . . ?
C21 C22 H22A 109.5 . . ?
C21 C22 H22B 109.5 . . ?
H22A C22 H22B 109.5 . . ?
C21 C22 H22C 109.5 . . ?
H22A C22 H22C 109.5 . . ?
H22B C22 H22C 109.5 . . ?
C24 C23 C3 115.92(15) . . ?
C24 C23 H23A 108.3 . . ?
C3 C23 H23A 108.3 . . ?
C24 C23 H23B 108.3 . . ?
C3 C23 H23B 108.3 . . ?
H23A C23 H23B 107.4 . . ?
C23 C24 H24A 109.5 . . ?
C23 C24 H24B 109.5 . . ?
H24A C24 H24B 109.5 . . ?
C23 C24 H24C 109.5 . . ?
H24A C24 H24C 109.5 . . ?
H24B C24 H24C 109.5 . . ?
C6 C5 C4 127.40(15) . . ?
C6 C5 H5 116.3 . . ?
C4 C5 H5 116.3 . . ?
C5 C6 N2 127.95(15) . . ?
C5 C6 C7 124.89(13) . . ?
N2 C6 C7 107.15(14) . . ?
C6 N2 C9 114.08(18) . . ?
C6 N2 H2N 123.0 . . ?
C9 N2 H2N 123.0 . . ?
O2 C7 C6 113.78(13) . . ?
O2 C7 C8 113.31(12) . . ?
C6 C7 C8 103.65(11) . . ?
O2 C7 H7 108.6 . . ?
C6 C7 H7 108.6 . . ?
C8 C7 H7 108.6 . . ?
C7 O2 H2A 109.5 . . ?
C9 C8 C27 113.77(13) . . ?
C9 C8 C25 109.40(11) . . ?
C27 C8 C25 109.11(12) . . ?
C9 C8 C7 101.84(11) . . ?
C27 C8 C7 111.52(12) . . ?
C25 C8 C7 111.05(13) . . ?
C10 C9 N2 125.72(14) . . ?
C10 C9 C8 126.75(12) . . ?
N2 C9 C8 107.43(13) . . ?
C26 C25 C8 116.35(13) . . ?
C26 C25 H25A 108.2 . . ?
C8 C25 H25A 108.2 . . ?
C26 C25 H25B 108.2 . . ?
C8 C25 H25B 108.2 . . ?
H25A C25 H25B 107.4 . . ?
C25 C26 H26A 109.5 . . ?
C25 C26 H26B 109.5 . . ?
H26A C26 H26B 109.5 . . ?
C25 C26 H26C 109.5 . . ?
H26A C26 H26C 109.5 . . ?
H26B C26 H26C 109.5 . . ?
C28 C27 C8 115.91(13) . . ?
C28 C27 H27A 108.3 . . ?
C8 C27 H27A 108.3 . . ?
C28 C27 H27B 108.3 . . ?
C8 C27 H27B 108.3 . . ?
H27A C27 H27B 107.4 . . ?
C27 C28 H28A 109.5 . . ?
C27 C28 H28B 109.5 . . ?
H28A C28 H28B 109.5 . . ?
C27 C28 H28C 109.5 . . ?
H28A C28 H28C 109.5 . . ?
H28B C28 H28C 109.5 . . ?
C4B N1B C1B 114.9(16) . . ?
C20 C1B N1B 128.1(10) . . ?
C20 C1B C2B 129.3(5) . . ?
N1B C1B C2B 100.8(12) . . ?
O1B C2B C3B 116.0(14) . . ?
O1B C2B C1B 108.2(12) . . ?
C3B C2B C1B 108.9(10) . . ?
O1B C2B H2B 107.8 . . ?
C3B C2B H2B 107.8 . . ?
C1B C2B H2B 107.8 . . ?
C2B O1B H1B 109.5 . . ?
C2B C3B C4B 98.6(11) . . ?
C2B C3B C23B 114.5(14) . . ?
C4B C3B C23B 111.4(17) . . ?
C2B C3B C21B 116.4(14) . . ?
C4B C3B C21B 110.9(16) . . ?
C23B C3B C21B 105.2(13) . . ?
N1B C4B C5B 126.2(18) . . ?
N1B C4B C3B 113.3(14) . . ?
C5B C4B C3B 118.0(15) . . ?
C22B C21B C3B 113.5(14) . . ?
C22B C21B H21C 108.9 . . ?
C3B C21B H21C 108.9 . . ?
C22B C21B H21D 108.9 . . ?
C3B C21B H21D 108.9 . . ?
H21C C21B H21D 107.7 . . ?
C21B C22B H22D 109.5 . . ?
C21B C22B H22E 109.5 . . ?
H22D C22B H22E 109.5 . . ?
C21B C22B H22F 109.5 . . ?
H22D C22B H22F 109.5 . . ?
H22E C22B H22F 109.5 . . ?
C24B C23B C3B 112.0(15) . . ?
C24B C23B H23C 109.2 . . ?
C3B C23B H23C 109.2 . . ?
C24B C23B H23D 109.2 . . ?
C3B C23B H23D 109.2 . . ?
H23C C23B H23D 107.9 . . ?
C23B C24B H24D 109.5 . . ?
C23B C24B H24E 109.5 . . ?
H24D C24B H24E 109.5 . . ?
C23B C24B H24F 109.5 . . ?
H24D C24B H24F 109.5 . . ?
H24E C24B H24F 109.5 . . ?
C6B C5B C4B 129.0(15) . . ?
C6B C5B H5B 115.5 . . ?
C4B C5B H5B 115.5 . . ?
C5B C6B N2B 122.6(14) . . ?
C5B C6B C7B 130.1(14) . . ?
N2B C6B C7B 107.3(12) . . ?
C9B N2B C6B 104.1(14) . . ?
C9B N2B H2NB 128.0 . . ?
C6B N2B H2NB 128.0 . . ?
O2B C7B C6B 118.4(15) . . ?
O2B C7B C8B 114.9(15) . . ?
C6B C7B C8B 104.6(11) . . ?
O2B C7B H7B 106.0 . . ?
C6B C7B H7B 106.0 . . ?
C8B C7B H7B 106.0 . . ?
C7B O2B H2OB 109.5 . . ?
C9B C8B C25B 113.8(12) . . ?
C9B C8B C27B 111.7(12) . . ?
C25B C8B C27B 108.0(13) . . ?
C9B C8B C7B 90.6(9) . . ?
C25B C8B C7B 116.6(13) . . ?
C27B C8B C7B 115.4(14) . . ?
C10 C9B N2B 126.6(9) . . ?
C10 C9B C8B 118.6(6) . . ?
N2B C9B C8B 110.9(14) . . ?
C26B C25B C8B 112.8(16) . . ?
C26B C25B H25C 109.0 . . ?
C8B C25B H25C 109.0 . . ?
C26B C25B H25D 109.0 . . ?
C8B C25B H25D 109.0 . . ?
H25C C25B H25D 107.8 . . ?
C25B C26B H26D 109.5 . . ?
C25B C26B H26E 109.5 . . ?
H26D C26B H26E 109.5 . . ?
C25B C26B H26F 109.5 . . ?
H26D C26B H26F 109.5 . . ?
H26E C26B H26F 109.5 . . ?
C28B C27B C8B 118.2(18) . . ?
C28B C27B H27C 107.8 . . ?
C8B C27B H27C 107.8 . . ?
C28B C27B H27D 107.8 . . ?
C8B C27B H27D 107.8 . . ?
H27C C27B H27D 107.1 . . ?
C27B C28B H28D 109.5 . . ?
C27B C28B H28E 109.5 . . ?
H28D C28B H28E 109.5 . . ?
C27B C28B H28F 109.5 . . ?
H28D C28B H28F 109.5 . . ?
H28E C28B H28F 109.5 . . ?
C9B C10 C11 127.56(12) . . ?
C9 C10 C11 127.56(12) . . ?
C9 C10 H10 116.2 . . ?
C11 C10 H10 116.2 . . ?
N3 C11 C10 124.20(11) . . ?
N3 C11 C12 111.73(12) . . ?
C10 C11 C12 124.06(12) . . ?
C13 C12 C11 106.21(12) . . ?
C13 C12 C29 128.53(13) . . ?
C11 C12 C29 125.23(13) . . ?
C12 C13 C14 106.33(12) . . ?
C12 C13 C31 129.29(13) . . ?
C14 C13 C31 124.37(13) . . ?
C15 C14 N3 124.86(12) . . ?
C15 C14 C13 124.59(12) . . ?
N3 C14 C13 110.43(11) . . ?
C14 C15 C16 128.44(12) . . ?
C14 C15 H15 115.8 . . ?
C16 C15 H15 115.8 . . ?
N4 C16 C15 124.92(12) . . ?
N4 C16 C17 107.17(11) . . ?
C15 C16 C17 127.82(12) . . ?
C18 C17 C16 107.68(12) . . ?
C18 C17 C33 127.83(13) . . ?
C16 C17 C33 124.45(13) . . ?
C17 C18 C19 107.36(12) . . ?
C17 C18 C35 127.93(13) . . ?
C19 C18 C35 124.68(13) . . ?
N4 C19 C20 124.78(12) . . ?
N4 C19 C18 107.88(11) . . ?
C20 C19 C18 127.33(12) . . ?
C1B C20 C19 127.65(13) . . ?
C1 C20 C19 127.65(13) . . ?
C1 C20 H20 116.2 . . ?
C19 C20 H20 116.2 . . ?
C12 C29 C30 112.83(14) . . ?
C12 C29 H29A 109.0 . . ?
C30 C29 H29A 109.0 . . ?
C12 C29 H29B 109.0 . . ?
C30 C29 H29B 109.0 . . ?
H29A C29 H29B 107.8 . . ?
C29 C30 H30A 109.5 . . ?
C29 C30 H30B 109.5 . . ?
H30A C30 H30B 109.5 . . ?
C29 C30 H30C 109.5 . . ?
H30A C30 H30C 109.5 . . ?
H30B C30 H30C 109.5 . . ?
C13 C31 C32 112.62(14) . . ?
C13 C31 H31A 109.1 . . ?
C32 C31 H31A 109.1 . . ?
C13 C31 H31B 109.1 . . ?
C32 C31 H31B 109.1 . . ?
H31A C31 H31B 107.8 . . ?
C31 C32 H32A 109.5 . . ?
C31 C32 H32B 109.5 . . ?
H32A C32 H32B 109.5 . . ?
C31 C32 H32C 109.5 . . ?
H32A C32 H32C 109.5 . . ?
H32B C32 H32C 109.5 . . ?
C17 C33 C34 111.78(13) . . ?
C17 C33 H33A 109.3 . . ?
C34 C33 H33A 109.3 . . ?
C17 C33 H33B 109.3 . . ?
C34 C33 H33B 109.3 . . ?
H33A C33 H33B 107.9 . . ?
C33 C34 H34A 109.5 . . ?
C33 C34 H34B 109.5 . . ?
H34A C34 H34B 109.5 . . ?
C33 C34 H34C 109.5 . . ?
H34A C34 H34C 109.5 . . ?
H34B C34 H34C 109.5 . . ?
C18 C35 C36 112.62(13) . . ?
C18 C35 H35A 109.1 . . ?
C36 C35 H35A 109.1 . . ?
C18 C35 H35B 109.1 . . ?
C36 C35 H35B 109.1 . . ?
H35A C35 H35B 107.8 . . ?
C35 C36 H36A 109.5 . . ?
C35 C36 H36B 109.5 . . ?
H36A C36 H36B 109.5 . . ?
C35 C36 H36C 109.5 . . ?
H36A C36 H36C 109.5 . . ?
H36B C36 H36C 109.5 . . ?
C11 N3 C14 105.27(10) . . ?
C19 N4 C16 109.89(11) . . ?
C19 N4 H4N 125.1 . . ?
C16 N4 H4N 125.1 . . ?

loop_
_geom_bond_atom_site_label_1
_geom_bond_atom_site_label_2
_geom_bond_distance
_geom_bond_site_symmetry_2
_geom_bond_publ_flag
N1 C4 1.328(2) . ?
N1 C1 1.390(2) . ?
C1 C20 1.3617(19) . ?
C1 C2 1.515(2) . ?
C2 O1 1.4107(19) . ?
C2 C3 1.542(2) . ?
C2 H2 1.0000 . ?
O1 H1 0.8400 . ?
O1 H1C 0.8400 . ?
O1 H1 0.8400 . ?
O1 H1C 0.8400 . ?
C3 C4 1.529(2) . ?
C3 C23 1.538(2) . ?
C3 C21 1.542(2) . ?
C4 C5 1.414(2) . ?
C21 C22 1.527(2) . ?
C21 H21A 0.9900 . ?
C21 H21B 0.9900 . ?
C22 H22A 0.9800 . ?
C22 H22B 0.9800 . ?
C22 H22C 0.9800 . ?
C23 C24 1.512(3) . ?
C23 H23A 0.9900 . ?
C23 H23B 0.9900 . ?
C24 H24A 0.9800 . ?
C24 H24B 0.9800 . ?
C24 H24C 0.9800 . ?
C5 C6 1.362(2) . ?
C5 H5 0.9500 . ?
C6 N2 1.370(3) . ?
C6 C7 1.517(2) . ?
N2 C9 1.380(2) . ?
N2 H2N 0.8800 . ?
C7 O2 1.4046(19) . ?
C7 C8 1.557(2) . ?
C7 H7 1.0000 . ?
O2 H2A 0.8400 . ?
C8 C9 1.5242(19) . ?
C8 C27 1.539(2) . ?
C8 C25 1.544(2) . ?
C9 C10 1.3576(18) . ?
C25 C26 1.525(2) . ?
C25 H25A 0.9900 . ?
C25 H25B 0.9900 . ?
C26 H26A 0.9800 . ?
C26 H26B 0.9800 . ?
C26 H26C 0.9800 . ?
C27 C28 1.522(2) . ?
C27 H27A 0.9900 . ?
C27 H27B 0.9900 . ?
C28 H28A 0.9800 . ?
C28 H28B 0.9800 . ?
C28 H28C 0.9800 . ?
N1B C4B 1.332(17) . ?
N1B C1B 1.412(17) . ?
C1B C20 1.3617(19) . ?
C1B C2B 1.599(13) . ?
C2B O1B 1.433(15) . ?
C2B C3B 1.518(16) . ?
C2B H2B 1.0000 . ?
O1B H1B 0.8400 . ?
C3B C4B 1.530(16) . ?
C3B C23B 1.546(16) . ?
C3B C21B 1.557(15) . ?
C4B C5B 1.421(16) . ?
C21B C22B 1.530(16) . ?
C21B H21C 0.9900 . ?
C21B H21D 0.9900 . ?
C22B H22D 0.9800 . ?
C22B H22E 0.9800 . ?
C22B H22F 0.9800 . ?
C23B C24B 1.519(18) . ?
C23B H23C 0.9900 . ?
C23B H23D 0.9900 . ?
C24B H24D 0.9800 . ?
C24B H24E 0.9800 . ?
C24B H24F 0.9800 . ?
C5B C6B 1.325(14) . ?
C5B H5B 0.9500 . ?
C6B N2B 1.374(17) . ?
C6B C7B 1.523(15) . ?
N2B C9B 1.372(16) . ?
N2B H2NB 0.8800 . ?
C7B O2B 1.390(16) . ?
C7B C8B 1.549(16) . ?
C7B H7B 1.0000 . ?
O2B H2OB 0.8400 . ?
C8B C9B 1.513(14) . ?
C8B C25B 1.525(15) . ?
C8B C27B 1.545(16) . ?
C9B C10 1.3576(18) . ?
C25B C26B 1.506(18) . ?
C25B H25C 0.9900 . ?
C25B H25D 0.9900 . ?
C26B H26D 0.9800 . ?
C26B H26E 0.9800 . ?
C26B H26F 0.9800 . ?
C27B C28B 1.506(18) . ?
C27B H27C 0.9900 . ?
C27B H27D 0.9900 . ?
C28B H28D 0.9800 . ?
C28B H28E 0.9800 . ?
C28B H28F 0.9800 . ?
C10 C11 1.4294(19) . ?
C10 H10 0.9500 . ?
C11 N3 1.3516(16) . ?
C11 C12 1.4568(18) . ?
C12 C13 1.368(2) . ?
C12 C29 1.5054(19) . ?
C13 C14 1.4536(18) . ?
C13 C31 1.501(2) . ?
C14 C15 1.3803(19) . ?
C14 N3 1.3950(16) . ?
C15 C16 1.3978(18) . ?
C15 H15 0.9500 . ?
C16 N4 1.3771(16) . ?
C16 C17 1.4230(18) . ?
C17 C18 1.390(2) . ?
C17 C33 1.4988(19) . ?
C18 C19 1.4191(18) . ?
C18 C35 1.5024(19) . ?
C19 N4 1.3661(16) . ?
C19 C20 1.4131(19) . ?
C20 H20 0.9500 . ?
C29 C30 1.518(2) . ?
C29 H29A 0.9900 . ?
C29 H29B 0.9900 . ?
C30 H30A 0.9800 . ?
C30 H30B 0.9800 . ?
C30 H30C 0.9800 . ?
C31 C32 1.528(3) . ?
C31 H31A 0.9900 . ?
C31 H31B 0.9900 . ?
C32 H32A 0.9800 . ?
C32 H32B 0.9800 . ?
C32 H32C 0.9800 . ?
C33 C34 1.508(3) . ?
C33 H33A 0.9900 . ?
C33 H33B 0.9900 . ?
C34 H34A 0.9800 . ?
C34 H34B 0.9800 . ?
C34 H34C 0.9800 . ?
C35 C36 1.523(3) . ?
C35 H35A 0.9900 . ?
C35 H35B 0.9900 . ?
C36 H36A 0.9800 . ?
C36 H36B 0.9800 . ?
C36 H36C 0.9800 . ?
N4 H4N 0.8800 . ?

loop_
_geom_torsion_atom_site_label_1
_geom_torsion_atom_site_label_2
_geom_torsion_atom_site_label_3
_geom_torsion_atom_site_label_4
_geom_torsion
_geom_torsion_site_symmetry_1
_geom_torsion_site_symmetry_2
_geom_torsion_site_symmetry_3
_geom_torsion_site_symmetry_4
_geom_torsion_publ_flag
C4 N1 C1 C20 170.8(2) . . . . ?
C4 N1 C1 C2 -9.9(5) . . . . ?
C20 C1 C2 O1 -35.0(2) . . . . ?
N1 C1 C2 O1 145.6(3) . . . . ?
C20 C1 C2 C3 -160.74(14) . . . . ?
N1 C1 C2 C3 19.9(3) . . . . ?
C1 C2 O1 H1 59.8 . . . . ?
C3 C2 O1 H1 179.2 . . . . ?
C1 C2 O1 H1C -55.6 . . . . ?
C3 C2 O1 H1C 63.7 . . . . ?
O1 C2 C3 C4 -147.17(16) . . . . ?
C1 C2 C3 C4 -20.15(16) . . . . ?
O1 C2 C3 C23 91.44(18) . . . . ?
C1 C2 C3 C23 -141.55(13) . . . . ?
O1 C2 C3 C21 -31.18(19) . . . . ?
C1 C2 C3 C21 95.84(14) . . . . ?
C1 N1 C4 C5 178.5(3) . . . . ?
C1 N1 C4 C3 -5.1(5) . . . . ?
C23 C3 C4 N1 137.0(3) . . . . ?
C21 C3 C4 N1 -101.4(3) . . . . ?
C2 C3 C4 N1 16.9(4) . . . . ?
C23 C3 C4 C5 -46.5(3) . . . . ?
C21 C3 C4 C5 75.1(2) . . . . ?
C2 C3 C4 C5 -166.6(2) . . . . ?
C4 C3 C21 C22 50.62(19) . . . . ?
C23 C3 C21 C22 175.66(14) . . . . ?
C2 C3 C21 C22 -59.59(18) . . . . ?
C4 C3 C23 C24 -51.6(2) . . . . ?
C21 C3 C23 C24 -173.80(15) . . . . ?
C2 C3 C23 C24 61.29(19) . . . . ?
N1 C4 C5 C6 -5.1(5) . . . . ?
C3 C4 C5 C6 178.74(18) . . . . ?
C4 C5 C6 N2 2.5(4) . . . . ?
C4 C5 C6 C7 -175.91(19) . . . . ?
C5 C6 N2 C9 -172.99(19) . . . . ?
C7 C6 N2 C9 5.7(3) . . . . ?
C5 C6 C7 O2 36.5(2) . . . . ?
N2 C6 C7 O2 -142.2(2) . . . . ?
C5 C6 C7 C8 160.00(16) . . . . ?
N2 C6 C7 C8 -18.7(2) . . . . ?
O2 C7 C8 C9 147.23(12) . . . . ?
C6 C7 C8 C9 23.43(14) . . . . ?
O2 C7 C8 C27 -91.07(16) . . . . ?
C6 C7 C8 C27 145.12(13) . . . . ?
O2 C7 C8 C25 30.86(17) . . . . ?
C6 C7 C8 C25 -92.95(13) . . . . ?
C6 N2 C9 C10 -172.96(18) . . . . ?
C6 N2 C9 C8 10.4(3) . . . . ?
C27 C8 C9 C10 42.2(2) . . . . ?
C25 C8 C9 C10 -80.05(18) . . . . ?
C7 C8 C9 C10 162.38(13) . . . . ?
C27 C8 C9 N2 -141.2(2) . . . . ?
C25 C8 C9 N2 96.5(2) . . . . ?
C7 C8 C9 N2 -21.1(2) . . . . ?
C9 C8 C25 C26 -55.21(18) . . . . ?
C27 C8 C25 C26 179.74(14) . . . . ?
C7 C8 C25 C26 56.41(17) . . . . ?
C9 C8 C27 C28 51.61(18) . . . . ?
C25 C8 C27 C28 174.08(14) . . . . ?
C7 C8 C27 C28 -62.88(18) . . . . ?
C4B N1B C1B C20 175(3) . . . . ?
C4B N1B C1B C2B 9(6) . . . . ?
C20 C1B C2B O1B 50.3(16) . . . . ?
N1B C1B C2B O1B -144(4) . . . . ?
C20 C1B C2B C3B 177.1(8) . . . . ?
N1B C1B C2B C3B -17(4) . . . . ?
O1B C2B C3B C4B 140.1(19) . . . . ?
C1B C2B C3B C4B 17.9(19) . . . . ?
O1B C2B C3B C23B 22(2) . . . . ?
C1B C2B C3B C23B -100.5(14) . . . . ?
O1B C2B C3B C21B -101.4(18) . . . . ?
C1B C2B C3B C21B 136.3(14) . . . . ?
C1B N1B C4B C5B 164(4) . . . . ?
C1B N1B C4B C3B 3(7) . . . . ?
C2B C3B C4B N1B -13(5) . . . . ?
C23B C3B C4B N1B 107(4) . . . . ?
C21B C3B C4B N1B -136(4) . . . . ?
C2B C3B C4B C5B -177(3) . . . . ?
C23B C3B C4B C5B -56(3) . . . . ?
C21B C3B C4B C5B 61(3) . . . . ?
C2B C3B C21B C22B 65(2) . . . . ?
C4B C3B C21B C22B 176.2(18) . . . . ?
C23B C3B C21B C22B -63(2) . . . . ?
C2B C3B C23B C24B 62(2) . . . . ?
C4B C3B C23B C24B -48(2) . . . . ?
C21B C3B C23B C24B -168.6(18) . . . . ?
N1B C4B C5B C6B 27(6) . . . . ?
C3B C4B C5B C6B -172(2) . . . . ?
C4B C5B C6B N2B 4(5) . . . . ?
C4B C5B C6B C7B -173(3) . . . . ?
C5B C6B N2B C9B -167(2) . . . . ?
C7B C6B N2B C9B 10(4) . . . . ?
C5B C6B C7B O2B -34(3) . . . . ?
N2B C6B C7B O2B 149(3) . . . . ?
C5B C6B C7B C8B -163(2) . . . . ?
N2B C6B C7B C8B 20(3) . . . . ?
O2B C7B C8B C9B -168.2(16) . . . . ?
C6B C7B C8B C9B -36.7(14) . . . . ?
O2B C7B C8B C25B 75(2) . . . . ?
C6B C7B C8B C25B -153.8(15) . . . . ?
O2B C7B C8B C27B -54(2) . . . . ?
C6B C7B C8B C27B 77.8(17) . . . . ?
C6B N2B C9B C10 163.4(15) . . . . ?
C6B N2B C9B C8B -39(3) . . . . ?
C25B C8B C9B C10 -33.5(14) . . . . ?
C27B C8B C9B C10 89.1(12) . . . . ?
C7B C8B C9B C10 -153.1(7) . . . . ?
C25B C8B C9B N2B 167(2) . . . . ?
C27B C8B C9B N2B -70(2) . . . . ?
C7B C8B C9B N2B 48(2) . . . . ?
C9B C8B C25B C26B -48(2) . . . . ?
C27B C8B C25B C26B -172.7(19) . . . . ?
C7B C8B C25B C26B 56(2) . . . . ?
C9B C8B C27B C28B 44(3) . . . . ?
C25B C8B C27B C28B 170(2) . . . . ?
C7B C8B C27B C28B -57(3) . . . . ?
N2B C9B C10 C11 -7(2) . . . . ?
C8B C9B C10 C11 -162.8(7) . . . . ?
N2 C9 C10 C11 2.2(3) . . . . ?
C8 C9 C10 C11 178.10(13) . . . . ?
C9B C10 C11 N3 -3.0(2) . . . . ?
C9 C10 C11 N3 -3.0(2) . . . . ?
C9B C10 C11 C12 176.20(14) . . . . ?
C9 C10 C11 C12 176.20(14) . . . . ?
N3 C11 C12 C13 -1.21(16) . . . . ?
C10 C11 C12 C13 179.53(13) . . . . ?
N3 C11 C12 C29 -179.48(13) . . . . ?
C10 C11 C12 C29 1.3(2) . . . . ?
C11 C12 C13 C14 0.22(15) . . . . ?
C29 C12 C13 C14 178.42(14) . . . . ?
C11 C12 C13 C31 179.06(15) . . . . ?
C29 C12 C13 C31 -2.7(3) . . . . ?
C12 C13 C14 C15 -175.50(13) . . . . ?
C31 C13 C14 C15 5.6(2) . . . . ?
C12 C13 C14 N3 0.78(16) . . . . ?
C31 C13 C14 N3 -178.13(14) . . . . ?
N3 C14 C15 C16 -2.5(2) . . . . ?
C13 C14 C15 C16 173.24(13) . . . . ?
C14 C15 C16 N4 1.0(2) . . . . ?
C14 C15 C16 C17 -175.09(14) . . . . ?
N4 C16 C17 C18 -0.67(15) . . . . ?
C15 C16 C17 C18 175.95(13) . . . . ?
N4 C16 C17 C33 177.20(13) . . . . ?
C15 C16 C17 C33 -6.2(2) . . . . ?
C16 C17 C18 C19 -0.21(15) . . . . ?
C33 C17 C18 C19 -177.99(14) . . . . ?
C16 C17 C18 C35 177.60(14) . . . . ?
C33 C17 C18 C35 -0.2(2) . . . . ?
C17 C18 C19 N4 1.03(15) . . . . ?
C35 C18 C19 N4 -176.87(13) . . . . ?
C17 C18 C19 C20 -178.15(14) . . . . ?
C35 C18 C19 C20 4.0(2) . . . . ?
N1B C1B C20 C19 -8(4) . . . . ?
C2B C1B C20 C19 154.4(9) . . . . ?
N1 C1 C20 C19 -0.4(4) . . . . ?
C2 C1 C20 C19 -179.62(14) . . . . ?
N4 C19 C20 C1B 3.9(2) . . . . ?
C18 C19 C20 C1B -177.08(15) . . . . ?
N4 C19 C20 C1 3.9(2) . . . . ?
C18 C19 C20 C1 -177.08(15) . . . . ?
C13 C12 C29 C30 -99.22(19) . . . . ?
C11 C12 C29 C30 78.7(2) . . . . ?
C12 C13 C31 C32 -104.07(19) . . . . ?
C14 C13 C31 C32 74.6(2) . . . . ?
C18 C17 C33 C34 96.5(2) . . . . ?
C16 C17 C33 C34 -80.9(2) . . . . ?
C17 C18 C35 C36 -97.1(2) . . . . ?
C19 C18 C35 C36 80.3(2) . . . . ?
C10 C11 N3 C14 -179.09(12) . . . . ?
C12 C11 N3 C14 1.65(15) . . . . ?
C15 C14 N3 C11 174.78(13) . . . . ?
C13 C14 N3 C11 -1.49(14) . . . . ?
C20 C19 N4 C16 177.72(13) . . . . ?
C18 C19 N4 C16 -1.48(15) . . . . ?
C15 C16 N4 C19 -175.40(13) . . . . ?
C17 C16 N4 C19 1.34(15) . . . . ?
